data_4103315
loop_
_publ_author_name
'James C. Griffith'
'Kevin M. Jones'
'Sylvain Picon'
'Michael J. Rawling'
'Benson M. Kariuki'
'Matthew Campbell'
'Nicholas C. O. Tomkinson'

_publ_contact_author
;
B. Kariuki,
School of Chemistry,
Cardiff University,
Main Building
Park Place
Cardiff
CF10 3AT
;
_publ_contact_author_email kariukib@cardiff.ac.uk
_publ_section_title
;
 Alkene Syn Dihydroxylation with Malonoyl Peroxides
;
_journal_name_full 'Journal of the American Chemical Society'
_journal_page_first 14409
_journal_page_last 14411
_journal_paper_doi 10.1021/ja1066674
_journal_volume 132
_journal_year 2010
_chemical_formula_moiety 'C6 H6 O4'
_chemical_formula_sum 'C6 H6 O4'
_chemical_formula_weight 142.11
_chemical_name_systematic
;
 ?
;
_space_group_IT_number 11
_symmetry_cell_setting monoclinic
_symmetry_space_group_name_Hall '-P 2yb'
_symmetry_space_group_name_H-M 'P 1 21/m 1'
_atom_sites_solution_hydrogens geom
_atom_sites_solution_primary direct
_atom_sites_solution_secondary difmap
_audit_creation_method SHELXL-97
_cell_angle_alpha 90.00
_cell_angle_beta 91.908(4)
_cell_angle_gamma 90.00
_cell_formula_units_Z 2
_cell_length_a 6.4920(7)
_cell_length_b 6.1380(6)
_cell_length_c 7.6100(8)
_cell_measurement_reflns_used 640
_cell_measurement_temperature 293(2)
_cell_measurement_theta_max 27.43
_cell_measurement_theta_min 4.06
_cell_volume 303.07(5)
_computing_cell_refinement 'HKL Scalepack (Otwinowski & Minor 1997)'
_computing_data_collection 'Collect (Nonius BV, 1997-2000)'
_computing_data_reduction 'HKL Denzo and Scalepack (Otwinowski & Minor 1997'
_computing_molecular_graphics 'Ortep-99 for Windows (Farrugia, 1995)'
_computing_publication_material 'WinGX publication routines (Farrugia, 1995)'
_computing_structure_refinement 'SHELXL-97 (Sheldrick, 1997)'
_computing_structure_solution 'Sir-92 (A. Altomare et al., 1992)'
_diffrn_ambient_temperature 293(2)
_diffrn_measured_fraction_theta_full 0.976
_diffrn_measured_fraction_theta_max 0.976
_diffrn_measurement_device_type 'Nonius KappaCCD'
_diffrn_measurement_method 'CCD scans'
_diffrn_radiation_monochromator graphite
_diffrn_radiation_source 'fine-focus sealed tube'
_diffrn_radiation_type MoK\a
_diffrn_radiation_wavelength 0.71073
_diffrn_reflns_av_R_equivalents 0.0288
_diffrn_reflns_av_sigmaI/netI 0.0488
_diffrn_reflns_limit_h_max 8
_diffrn_reflns_limit_h_min -8
_diffrn_reflns_limit_k_max 7
_diffrn_reflns_limit_k_min -7
_diffrn_reflns_limit_l_max 9
_diffrn_reflns_limit_l_min -9
_diffrn_reflns_number 1237
_diffrn_reflns_theta_full 27.43
_diffrn_reflns_theta_max 27.43
_diffrn_reflns_theta_min 4.06
_exptl_absorpt_coefficient_mu 0.134
_exptl_absorpt_correction_T_max 0.9737
_exptl_absorpt_correction_T_min 0.9737
_exptl_absorpt_correction_type empirical
_exptl_absorpt_process_details Denzo/Scalepack
_exptl_crystal_colour colourless
_exptl_crystal_density_diffrn 1.557
_exptl_crystal_density_method 'not measured'
_exptl_crystal_description block
_exptl_crystal_F_000 148
_exptl_crystal_size_max 0.20
_exptl_crystal_size_mid 0.20
_exptl_crystal_size_min 0.20
_refine_diff_density_max 0.281
_refine_diff_density_min -0.180
_refine_diff_density_rms 0.047
_refine_ls_extinction_method none
_refine_ls_goodness_of_fit_ref 1.069
_refine_ls_hydrogen_treatment constr
_refine_ls_matrix_type full
_refine_ls_number_parameters 58
_refine_ls_number_reflns 739
_refine_ls_number_restraints 0
_refine_ls_restrained_S_all 1.069
_refine_ls_R_factor_all 0.0541
_refine_ls_R_factor_gt 0.0465
_refine_ls_shift/su_max 0.000
_refine_ls_shift/su_mean 0.000
_refine_ls_structure_factor_coef Fsqd
_refine_ls_weighting_details 'calc w=1/[\s^2^(Fo^2^)+(0.0389P)^2^+0.1440P] where P=(Fo^2^+2Fc^2^)/3'
_refine_ls_weighting_scheme calc
_refine_ls_wR_factor_gt 0.1095
_refine_ls_wR_factor_ref 0.1127
_reflns_number_gt 640
_reflns_number_total 739
_reflns_threshold_expression >2sigma(I)
_cod_data_source_file ja1066674_si_004.cif
_cod_data_source_block nct0805
_cod_database_code 4103315

loop_
_symmetry_equiv_pos_as_xyz
'x, y, z'
'-x, y+1/2, -z'
'-x, -y, -z'
'x, -y-1/2, z'

loop_
_atom_site_label
_atom_site_type_symbol
_atom_site_fract_x
_atom_site_fract_y
_atom_site_fract_z
_atom_site_U_iso_or_equiv
_atom_site_adp_type
_atom_site_occupancy
_atom_site_symmetry_multiplicity
_atom_site_calc_flag
_atom_site_refinement_flags
C1 C 0.7659(3) 0.2500 0.0087(3) 0.0231(5) Uani 1 2 d S
C2 C 0.8290(3) 0.2500 0.1985(2) 0.0208(5) Uani 1 2 d S
C3 C 1.0577(3) 0.2500 0.1984(3) 0.0252(5) Uani 1 2 d S
C4 C 0.7316(2) 0.0738(3) 0.31912(18) 0.0263(4) Uani 1 1 d .
H4A H 0.6074 0.0081 0.2685 0.032 Uiso 1 1 calc R
H4B H 0.8285 -0.0370 0.3598 0.032 Uiso 1 1 calc R
C5 C 0.6901(4) 0.2500 0.4572(3) 0.0295(5) Uani 1 2 d S
H5A H 0.5498 0.2500 0.4973 0.035 Uiso 1 2 calc SR
H5B H 0.7886 0.2500 0.5559 0.035 Uiso 1 2 calc SR
O1 O 0.9411(2) 0.2500 -0.09280(18) 0.0292(4) Uani 1 2 d S
O2 O 1.1248(2) 0.2500 0.0271(2) 0.0300(4) Uani 1 2 d S
O3 O 0.6024(3) 0.2500 -0.0650(2) 0.0347(4) Uani 1 2 d S
O4 O 1.1845(3) 0.2500 0.3152(2) 0.0397(5) Uani 1 2 d S

loop_
_atom_site_aniso_label
_atom_site_aniso_U_11
_atom_site_aniso_U_22
_atom_site_aniso_U_33
_atom_site_aniso_U_23
_atom_site_aniso_U_13
_atom_site_aniso_U_12
C1 0.0298(11) 0.0196(10) 0.0201(10) 0.000 0.0021(8) 0.000
C2 0.0249(10) 0.0199(10) 0.0176(9) 0.000 0.0019(7) 0.000
C3 0.0281(11) 0.0224(10) 0.0253(10) 0.000 0.0017(8) 0.000
C4 0.0329(8) 0.0240(8) 0.0224(7) 0.0032(6) 0.0048(6) -0.0032(6)
C5 0.0351(12) 0.0329(12) 0.0209(10) 0.000 0.0066(9) 0.000
O1 0.0353(9) 0.0336(9) 0.0188(7) 0.000 0.0042(6) 0.000
O2 0.0264(8) 0.0353(9) 0.0287(8) 0.000 0.0065(6) 0.000
O3 0.0354(9) 0.0404(10) 0.0277(8) 0.000 -0.0069(7) 0.000
O4 0.0312(9) 0.0513(11) 0.0360(9) 0.000 -0.0076(7) 0.000

loop_
_atom_type_symbol
_atom_type_description
_atom_type_scat_dispersion_real
_atom_type_scat_dispersion_imag
_atom_type_scat_source
C C 0.0033 0.0016 'International Tables Vol C Tables 4.2.6.8 and 6.1.1.4'
H H 0.0000 0.0000 'International Tables Vol C Tables 4.2.6.8 and 6.1.1.4'
O O 0.0106 0.0060 'International Tables Vol C Tables 4.2.6.8 and 6.1.1.4'

loop_
_geom_angle_atom_site_label_1
_geom_angle_atom_site_label_2
_geom_angle_atom_site_label_3
_geom_angle
_geom_angle_site_symmetry_1
_geom_angle_site_symmetry_3
O3 C1 O1 118.17(18) . .
O3 C1 C2 132.31(19) . .
O1 C1 C2 109.52(17) . .
C3 C2 C1 104.01(16) . .
C3 C2 C4 115.08(12) . .
C1 C2 C4 117.75(12) . .
C3 C2 C4 115.08(12) . 4_565
C1 C2 C4 117.75(12) . 4_565
C4 C2 C4 87.42(14) . 4_565
O4 C3 O2 118.05(19) . .
O4 C3 C2 131.7(2) . .
O2 C3 C2 110.22(17) . .
C5 C4 C2 89.89(11) . .
C5 C4 H4A 113.7 . .
C2 C4 H4A 113.7 . .
C5 C4 H4B 113.7 . .
C2 C4 H4B 113.7 . .
H4A C4 H4B 110.9 . .
C4 C5 C4 89.37(15) 4_565 .
C4 C5 H5A 113.8 4_565 .
C4 C5 H5A 113.8 . .
C4 C5 H5B 113.8 4_565 .
C4 C5 H5B 113.8 . .
H5A C5 H5B 111.0 . .
C1 O1 O2 108.32(14) . .
C3 O2 O1 107.93(14) . .

loop_
_geom_bond_atom_site_label_1
_geom_bond_atom_site_label_2
_geom_bond_distance
_geom_bond_site_symmetry_2
C1 O3 1.184(3) .
C1 O1 1.396(3) .
C1 C2 1.489(3) .
C2 C3 1.485(3) .
C2 C4 1.565(2) .
C2 C4 1.565(2) 4_565
C3 O4 1.191(3) .
C3 O2 1.388(3) .
C4 C5 1.538(2) .
C4 H4A 0.9700 .
C4 H4B 0.9700 .
C5 C4 1.538(2) 4_565
C5 H5A 0.9700 .
C5 H5B 0.9700 .
O1 O2 1.477(2) .
